data_4130447
loop_
_publ_author_name
'Press, Loren P.'
'Kosanovich, Alex J.'
'McCulloch, Billy J.'
'Ozerov, Oleg V.'

_publ_section_title
;
 High-Turnover Aromatic C-H Borylation Catalyzed by POCOP-Type Pincer
 Complexes of Iridium.
;
_journal_issue 30
_journal_name_full 'Journal of the American Chemical Society'
_journal_page_first 9487
_journal_page_last 9497
_journal_paper_doi 10.1021/jacs.6b03656
_journal_volume 138
_journal_year 2016
_chemical_formula_moiety 'C32 H60 B Ir O4 P2'
_chemical_formula_sum 'C32 H60 B Ir O4 P2'
_chemical_formula_weight 773.75
_space_group_crystal_system monoclinic
_space_group_IT_number 14
_space_group_name_Hall '-P 2ybc'
_space_group_name_H-M_alt 'P 1 21/c 1'
_atom_sites_solution_hydrogens mixed
_atom_sites_solution_primary direct
_atom_sites_solution_secondary difmap
_audit_creation_method SHELXL-2014/7
_cell_angle_alpha 90
_cell_angle_beta 104.134(3)
_cell_angle_gamma 90
_cell_formula_units_Z 4
_cell_length_a 19.124(5)
_cell_length_b 7.909(2)
_cell_length_c 24.508(7)
_cell_measurement_reflns_used 9848
_cell_measurement_temperature 110(2)
_cell_measurement_theta_max 27.31
_cell_measurement_theta_min 2.25
_cell_volume 3594.7(17)
_computing_cell_refinement 'Apex2 v2013.2-0 (Bruker AXS, 2008)'
_computing_data_collection 'Apex2 v2013.2-0 (Bruker AXS, 2008)'
_computing_data_reduction 'SAINT v8.18c (Bruker AXS, 2008)'
_computing_molecular_graphics 'shelXle rev 647 (Hubschle et al, 2011)'
_computing_structure_refinement 'SHELXL-2014/7 (Sheldrick, 2014)'
_computing_structure_solution 'SHELXS-2013/4 (Sheldrick, 2013)'
_diffrn_ambient_temperature 110(2)
_diffrn_measured_fraction_theta_full 1.000
_diffrn_measured_fraction_theta_max 0.998
_diffrn_measurement_device_type 'Bruker APEX-II CCD'
_diffrn_measurement_method '\w scans'
_diffrn_radiation_monochromator graphite
_diffrn_radiation_source 'sealed tube'
_diffrn_radiation_type MoK\a
_diffrn_radiation_wavelength 0.71073
_diffrn_reflns_av_R_equivalents 0.0428
_diffrn_reflns_av_unetI/netI 0.0348
_diffrn_reflns_Laue_measured_fraction_full 1.000
_diffrn_reflns_Laue_measured_fraction_max 0.998
_diffrn_reflns_limit_h_max 24
_diffrn_reflns_limit_h_min -24
_diffrn_reflns_limit_k_max 10
_diffrn_reflns_limit_k_min -10
_diffrn_reflns_limit_l_max 31
_diffrn_reflns_limit_l_min -31
_diffrn_reflns_number 39877
_diffrn_reflns_point_group_measured_fraction_full 1.000
_diffrn_reflns_point_group_measured_fraction_max 0.998
_diffrn_reflns_theta_full 25.242
_diffrn_reflns_theta_max 27.376
_diffrn_reflns_theta_min 2.196
_exptl_absorpt_coefficient_mu 3.835
_exptl_absorpt_correction_T_max 0.7456
_exptl_absorpt_correction_T_min 0.5912
_exptl_absorpt_correction_type multi-scan
_exptl_absorpt_process_details 'SADABS 2008/1 (Sheldrick, 2008)'
_exptl_crystal_colour orange
_exptl_crystal_density_diffrn 1.430
_exptl_crystal_description block
_exptl_crystal_F_000 1584
_exptl_crystal_size_max 0.14
_exptl_crystal_size_mid 0.13
_exptl_crystal_size_min 0.08
_refine_diff_density_max 0.965
_refine_diff_density_min -0.486
_refine_diff_density_rms 0.102
_refine_ls_extinction_method none
_refine_ls_goodness_of_fit_ref 1.043
_refine_ls_hydrogen_treatment mixed
_refine_ls_matrix_type full
_refine_ls_number_parameters 382
_refine_ls_number_reflns 8139
_refine_ls_number_restraints 0
_refine_ls_restrained_S_all 1.043
_refine_ls_R_factor_all 0.0352
_refine_ls_R_factor_gt 0.0246
_refine_ls_shift/su_max 0.002
_refine_ls_shift/su_mean 0.000
_refine_ls_structure_factor_coef Fsqd
_refine_ls_weighting_details 'w=1/[\s^2^(Fo^2^)+(0.0259P)^2^] where P=(Fo^2^+2Fc^2^)/3'
_refine_ls_weighting_scheme calc
_refine_ls_wR_factor_gt 0.0502
_refine_ls_wR_factor_ref 0.0544
_reflns_Friedel_coverage 0.000
_reflns_number_gt 6874
_reflns_number_total 8139
_reflns_threshold_expression 'I > 2\s(I)'
_cod_data_source_file ja6b03656_si_002.cif
_cod_data_source_block tBuPoCoPiPr_Ir_H_Bpin_Compound_4c
_cod_original_cell_volume 3594.8(17)
_cod_original_sg_symbol_H-M 'P 21/c'
_cod_database_code 4130447
_shelx_shelxl_version_number 2014/7
_shelx_space_group_comment
;
The symmetry employed for this shelxl refinement is uniquely defined
by the following loop, which should always be used as a source of
symmetry information in preference to the above space-group names.
They are only intended as comments.
;
_shelx_estimated_absorpt_t_min 0.616
_shelx_estimated_absorpt_t_max 0.749
_computing_refinement_gui 'shelXle rev 647 (Hubschle et al, 2011)'

loop_
_space_group_symop_operation_xyz
'x, y, z'
'-x, y+1/2, -z+1/2'
'-x, -y, -z'
'x, -y-1/2, z-1/2'

loop_
_atom_site_label
_atom_site_type_symbol
_atom_site_fract_x
_atom_site_fract_y
_atom_site_fract_z
_atom_site_U_iso_or_equiv
_atom_site_adp_type
_atom_site_occupancy
_atom_site_site_symmetry_order
_atom_site_calc_flag
_atom_site_refinement_flags_posn
_atom_site_refinement_flags_adp
Ir1 Ir 0.25256(2) 0.32177(2) 0.35083(2) 0.01443(4) Uani 1 1 d . .
P1 P 0.33981(4) 0.44594(9) 0.41699(3) 0.01423(15) Uani 1 1 d . .
O1 O 0.39251(10) 0.5423(2) 0.38215(7) 0.0165(4) Uani 1 1 d . .
B1 B 0.17601(18) 0.3006(4) 0.39725(14) 0.0204(7) Uani 1 1 d . .
H1 H 0.2267(17) 0.182(3) 0.3866(13) 0.031 Uiso 1 1 d . U
C1 C 0.30102(14) 0.4653(3) 0.30105(11) 0.0139(5) Uani 1 1 d . .
C2 C 0.36722(14) 0.5436(3) 0.32379(11) 0.0139(6) Uani 1 1 d . .
O2 O 0.21197(10) 0.3794(2) 0.22009(8) 0.0179(4) Uani 1 1 d . .
P2 P 0.18394(4) 0.25537(9) 0.26515(3) 0.01643(16) Uani 1 1 d . .
O3 O 0.10493(11) 0.2488(3) 0.37687(9) 0.0270(5) Uani 1 1 d . .
C3 C 0.40871(14) 0.6195(3) 0.29140(11) 0.0138(6) Uani 1 1 d . .
O4 O 0.18629(10) 0.3612(3) 0.45202(9) 0.0243(5) Uani 1 1 d . .
C4 C 0.37682(14) 0.6257(3) 0.23375(11) 0.0151(6) Uani 1 1 d . .
H4 H 0.4026 0.6821 0.2106 0.018 Uiso 1 1 calc R U
C5 C 0.30988(14) 0.5554(3) 0.20739(11) 0.0157(6) Uani 1 1 d . .
C6 C 0.27542(13) 0.4694(3) 0.24289(11) 0.0136(6) Uani 1 1 d . .
C7 C 0.48392(15) 0.6944(3) 0.31672(11) 0.0155(6) Uani 1 1 d . .
C8 C 0.52272(15) 0.7441(4) 0.27109(12) 0.0213(6) Uani 1 1 d . .
H8A H 0.5249 0.6462 0.2471 0.032 Uiso 1 1 calc R U
H8B H 0.5718 0.7820 0.2889 0.032 Uiso 1 1 calc R U
H8C H 0.4963 0.8360 0.2482 0.032 Uiso 1 1 calc R U
C32 C 0.09199(18) 0.5631(4) 0.44686(16) 0.0396(9) Uani 1 1 d . .
H32A H 0.0874 0.5794 0.4065 0.059 Uiso 1 1 calc R U
H32B H 0.1279 0.6422 0.4682 0.059 Uiso 1 1 calc R U
H32C H 0.0453 0.5840 0.4555 0.059 Uiso 1 1 calc R U
C31 C 0.12211(19) 0.3551(5) 0.52528(14) 0.0413(9) Uani 1 1 d . .
H31A H 0.0741 0.3615 0.5328 0.062 Uiso 1 1 calc R U
H31B H 0.1532 0.4425 0.5470 0.062 Uiso 1 1 calc R U
H31C H 0.1430 0.2434 0.5363 0.062 Uiso 1 1 calc R U
C9 C 0.47528(16) 0.8547(3) 0.34985(12) 0.0212(6) Uani 1 1 d . .
H9A H 0.5227 0.9060 0.3650 0.032 Uiso 1 1 calc R U
H9B H 0.4536 0.8250 0.3809 0.032 Uiso 1 1 calc R U
H9C H 0.4441 0.9353 0.3248 0.032 Uiso 1 1 calc R U
C10 C 0.53243(14) 0.5674(4) 0.35573(11) 0.0190(6) Uani 1 1 d . .
H10A H 0.5331 0.4604 0.3357 0.029 Uiso 1 1 calc R U
H10B H 0.5137 0.5479 0.3890 0.029 Uiso 1 1 calc R U
H10C H 0.5815 0.6127 0.3674 0.029 Uiso 1 1 calc R U
C11 C 0.27827(15) 0.5692(4) 0.14342(11) 0.0217(7) Uani 1 1 d . .
C12 C 0.32279(18) 0.6884(5) 0.11617(13) 0.0355(9) Uani 1 1 d . .
H12A H 0.3002 0.6981 0.0759 0.053 Uiso 1 1 calc R U
H12B H 0.3717 0.6433 0.1215 0.053 Uiso 1 1 calc R U
H12C H 0.3250 0.8002 0.1337 0.053 Uiso 1 1 calc R U
C14 C 0.20109(16) 0.6418(4) 0.13105(13) 0.0270(7) Uani 1 1 d . .
H14A H 0.1816 0.6500 0.0903 0.040 Uiso 1 1 calc R U
H14B H 0.2022 0.7544 0.1479 0.040 Uiso 1 1 calc R U
H14C H 0.1705 0.5670 0.1471 0.040 Uiso 1 1 calc R U
C13 C 0.27730(18) 0.3949(5) 0.11685(13) 0.0345(8) Uani 1 1 d . .
H13A H 0.2569 0.4034 0.0762 0.052 Uiso 1 1 calc R U
H13B H 0.2478 0.3182 0.1333 0.052 Uiso 1 1 calc R U
H13C H 0.3266 0.3511 0.1240 0.052 Uiso 1 1 calc R U
C28 C 0.11583(16) 0.3829(4) 0.46297(13) 0.0271(7) Uani 1 1 d . .
C15 C 0.31993(15) 0.6237(4) 0.45876(12) 0.0185(6) Uani 1 1 d . .
H15 H 0.2919 0.5792 0.4852 0.022 Uiso 1 1 calc R U
C27 C 0.07098(17) 0.2477(4) 0.42357(14) 0.0280(7) Uani 1 1 d . .
C16 C 0.27221(17) 0.7505(4) 0.41936(14) 0.0293(7) Uani 1 1 d . .
H16A H 0.2989 0.7975 0.3934 0.044 Uiso 1 1 calc R U
H16B H 0.2584 0.8420 0.4416 0.044 Uiso 1 1 calc R U
H16C H 0.2288 0.6931 0.3978 0.044 Uiso 1 1 calc R U
C30 C 0.08012(19) 0.0712(4) 0.44853(16) 0.0411(9) Uani 1 1 d . .
H30A H 0.0565 0.0647 0.4797 0.062 Uiso 1 1 calc R U
H30B H 0.1316 0.0461 0.4624 0.062 Uiso 1 1 calc R U
H30C H 0.0582 -0.0112 0.4195 0.062 Uiso 1 1 calc R U
C17 C 0.38800(16) 0.7072(4) 0.49374(12) 0.0222(7) Uani 1 1 d . .
H17A H 0.4210 0.7311 0.4698 0.033 Uiso 1 1 calc R U
H17B H 0.4115 0.6310 0.5243 0.033 Uiso 1 1 calc R U
H17C H 0.3753 0.8131 0.5097 0.033 Uiso 1 1 calc R U
C29 C -0.00865(17) 0.2889(5) 0.40162(16) 0.0411(9) Uani 1 1 d . .
H29A H -0.0138 0.3979 0.3821 0.062 Uiso 1 1 calc R U
H29B H -0.0316 0.2949 0.4332 0.062 Uiso 1 1 calc R U
H29C H -0.0319 0.2004 0.3754 0.062 Uiso 1 1 calc R U
C18 C 0.40556(15) 0.3136(3) 0.46462(11) 0.0173(6) Uani 1 1 d . .
H18 H 0.4467 0.3859 0.4848 0.021 Uiso 1 1 calc R U
C19 C 0.43407(17) 0.1794(4) 0.43079(13) 0.0256(7) Uani 1 1 d . .
H19A H 0.3940 0.1087 0.4105 0.038 Uiso 1 1 calc R U
H19B H 0.4696 0.1087 0.4564 0.038 Uiso 1 1 calc R U
H19C H 0.4568 0.2347 0.4038 0.038 Uiso 1 1 calc R U
C20 C 0.36980(17) 0.2335(4) 0.50767(12) 0.0267(7) Uani 1 1 d . .
H20A H 0.3281 0.1665 0.4881 0.040 Uiso 1 1 calc R U
H20B H 0.3538 0.3226 0.5297 0.040 Uiso 1 1 calc R U
H20C H 0.4045 0.1600 0.5329 0.040 Uiso 1 1 calc R U
C24 C 0.08738(15) 0.2975(4) 0.24372(12) 0.0200(6) Uani 1 1 d . .
H24 H 0.0636 0.2249 0.2673 0.024 Uiso 1 1 calc R U
C21 C 0.19837(16) 0.0471(4) 0.23834(13) 0.0244(7) Uani 1 1 d . .
H21 H 0.1764 0.0445 0.1969 0.029 Uiso 1 1 calc R U
C26 C 0.07338(16) 0.4820(4) 0.25662(14) 0.0287(7) Uani 1 1 d . .
H26A H 0.0933 0.5564 0.2322 0.043 Uiso 1 1 calc R U
H26B H 0.0966 0.5066 0.2961 0.043 Uiso 1 1 calc R U
H26C H 0.0213 0.5011 0.2498 0.043 Uiso 1 1 calc R U
C22 C 0.16275(19) -0.0882(4) 0.26652(15) 0.0367(9) Uani 1 1 d . .
H22A H 0.1102 -0.0800 0.2528 0.055 Uiso 1 1 calc R U
H22B H 0.1763 -0.0715 0.3074 0.055 Uiso 1 1 calc R U
H22C H 0.1788 -0.2001 0.2575 0.055 Uiso 1 1 calc R U
C25 C 0.05298(17) 0.2560(4) 0.18234(13) 0.0317(8) Uani 1 1 d . .
H25A H 0.0767 0.3215 0.1581 0.048 Uiso 1 1 calc R U
H25B H 0.0016 0.2849 0.1736 0.048 Uiso 1 1 calc R U
H25C H 0.0584 0.1350 0.1758 0.048 Uiso 1 1 calc R U
C23 C 0.27971(18) 0.0161(4) 0.24872(16) 0.0412(9) Uani 1 1 d . .
H23A H 0.2881 -0.0935 0.2328 0.062 Uiso 1 1 calc R U
H23B H 0.3016 0.0160 0.2893 0.062 Uiso 1 1 calc R U
H23C H 0.3014 0.1059 0.2307 0.062 Uiso 1 1 calc R U

loop_
_atom_site_aniso_label
_atom_site_aniso_U_11
_atom_site_aniso_U_22
_atom_site_aniso_U_33
_atom_site_aniso_U_23
_atom_site_aniso_U_13
_atom_site_aniso_U_12
Ir1 0.01207(6) 0.01552(6) 0.01515(6) 0.00003(5) 0.00225(4) -0.00228(5)
P1 0.0139(4) 0.0161(4) 0.0126(3) 0.0006(3) 0.0031(3) -0.0016(3)
O1 0.0155(10) 0.0232(10) 0.0100(9) 0.0010(8) 0.0017(8) -0.0041(8)
B1 0.0149(17) 0.0227(18) 0.0232(18) 0.0039(14) 0.0041(14) -0.0013(14)
C1 0.0140(14) 0.0127(13) 0.0152(14) -0.0009(11) 0.0037(11) 0.0000(11)
C2 0.0147(14) 0.0142(13) 0.0126(13) -0.0013(11) 0.0027(11) 0.0018(11)
O2 0.0138(10) 0.0217(10) 0.0161(10) -0.0027(8) -0.0004(8) -0.0037(8)
P2 0.0132(4) 0.0153(4) 0.0191(4) -0.0021(3) 0.0007(3) -0.0013(3)
O3 0.0172(11) 0.0379(12) 0.0261(12) -0.0009(10) 0.0061(9) -0.0059(10)
C3 0.0132(14) 0.0125(13) 0.0154(14) -0.0008(11) 0.0027(11) 0.0022(11)
O4 0.0154(11) 0.0345(13) 0.0247(11) -0.0014(9) 0.0081(9) -0.0005(9)
C4 0.0141(14) 0.0166(14) 0.0159(14) 0.0013(11) 0.0063(11) 0.0026(11)
C5 0.0171(14) 0.0189(14) 0.0117(13) -0.0011(11) 0.0044(11) 0.0056(12)
C6 0.0084(13) 0.0129(13) 0.0188(14) -0.0036(11) 0.0018(11) 0.0008(11)
C7 0.0146(14) 0.0162(14) 0.0161(14) 0.0002(11) 0.0042(11) -0.0053(11)
C8 0.0175(15) 0.0277(16) 0.0198(15) -0.0002(13) 0.0064(12) -0.0065(13)
C32 0.030(2) 0.040(2) 0.051(2) -0.0017(18) 0.0123(17) 0.0038(16)
C31 0.0275(19) 0.068(3) 0.032(2) 0.0016(18) 0.0153(16) 0.0030(18)
C9 0.0222(16) 0.0189(15) 0.0220(16) -0.0036(12) 0.0044(13) -0.0052(12)
C10 0.0142(14) 0.0220(16) 0.0197(15) -0.0017(12) 0.0018(12) -0.0017(12)
C11 0.0144(14) 0.0371(19) 0.0129(14) 0.0006(13) 0.0019(11) 0.0038(13)
C12 0.0266(18) 0.064(3) 0.0144(16) 0.0096(16) 0.0030(13) -0.0057(17)
C14 0.0199(16) 0.041(2) 0.0176(16) 0.0077(13) 0.0004(13) 0.0065(14)
C13 0.0315(19) 0.052(2) 0.0187(17) -0.0150(16) 0.0035(14) 0.0076(17)
C28 0.0167(16) 0.0406(19) 0.0266(17) 0.0032(15) 0.0102(13) 0.0002(14)
C15 0.0201(15) 0.0194(14) 0.0175(15) -0.0032(12) 0.0075(12) -0.0020(12)
C27 0.0193(17) 0.0369(18) 0.0308(18) 0.0048(15) 0.0116(14) -0.0019(15)
C16 0.0292(18) 0.0189(15) 0.0381(19) 0.0004(14) 0.0048(15) 0.0046(14)
C30 0.038(2) 0.040(2) 0.051(2) 0.0094(18) 0.0205(18) -0.0021(17)
C17 0.0264(17) 0.0232(16) 0.0188(15) -0.0053(12) 0.0093(13) -0.0045(13)
C29 0.0185(18) 0.058(3) 0.047(2) 0.0029(19) 0.0083(16) -0.0035(16)
C18 0.0170(14) 0.0179(14) 0.0149(14) -0.0010(12) -0.0001(11) -0.0025(12)
C19 0.0224(16) 0.0211(16) 0.0310(18) -0.0046(14) 0.0018(13) 0.0033(13)
C20 0.0337(19) 0.0261(17) 0.0177(16) 0.0055(13) 0.0011(14) -0.0030(14)
C24 0.0115(14) 0.0223(16) 0.0234(16) -0.0006(12) -0.0013(12) -0.0032(12)
C21 0.0261(17) 0.0162(15) 0.0274(17) -0.0063(13) -0.0002(13) 0.0024(13)
C26 0.0183(16) 0.0261(17) 0.0397(19) -0.0018(15) 0.0034(14) 0.0046(13)
C22 0.044(2) 0.0159(16) 0.047(2) -0.0025(15) 0.0046(18) -0.0008(15)
C25 0.0223(18) 0.0335(18) 0.0326(19) -0.0026(15) -0.0061(14) -0.0033(15)
C23 0.032(2) 0.0276(19) 0.062(3) -0.0123(17) 0.0085(18) 0.0096(16)

loop_
_atom_type_symbol
_atom_type_description
_atom_type_scat_dispersion_real
_atom_type_scat_dispersion_imag
_atom_type_scat_source
C C 0.0033 0.0016 'International Tables Vol C Tables 4.2.6.8 and 6.1.1.4'
H H 0.0000 0.0000 'International Tables Vol C Tables 4.2.6.8 and 6.1.1.4'
B B 0.0013 0.0007 'International Tables Vol C Tables 4.2.6.8 and 6.1.1.4'
O O 0.0106 0.0060 'International Tables Vol C Tables 4.2.6.8 and 6.1.1.4'
P P 0.1023 0.0942 'International Tables Vol C Tables 4.2.6.8 and 6.1.1.4'
Ir Ir -1.4442 7.9887 'International Tables Vol C Tables 4.2.6.8 and 6.1.1.4'

loop_
_geom_angle_atom_site_label_1
_geom_angle_atom_site_label_2
_geom_angle_atom_site_label_3
_geom_angle
C1 Ir1 B1 149.01(12)
C1 Ir1 P1 79.83(8)
B1 Ir1 P1 97.99(10)
C1 Ir1 P2 79.56(8)
B1 Ir1 P2 99.47(10)
P1 Ir1 P2 159.39(3)
C1 Ir1 H1 167.8(11)
B1 Ir1 H1 43.2(11)
P1 Ir1 H1 100.7(11)
P2 Ir1 H1 99.6(11)
O1 P1 C18 100.53(12)
O1 P1 C15 99.79(12)
C18 P1 C15 106.72(13)
O1 P1 Ir1 105.48(7)
C18 P1 Ir1 119.04(9)
C15 P1 Ir1 121.28(10)
C2 O1 P1 115.46(16)
O3 B1 O4 110.1(3)
O3 B1 Ir1 126.0(2)
O4 B1 Ir1 123.3(2)
O3 B1 H1 113.1(13)
O4 B1 H1 117.6(13)
Ir1 B1 H1 49.0(12)
C6 C1 C2 117.2(2)
C6 C1 Ir1 121.81(19)
C2 C1 Ir1 120.40(19)
C3 C2 O1 119.1(2)
C3 C2 C1 123.5(2)
O1 C2 C1 117.4(2)
C6 O2 P2 115.08(16)
O2 P2 C21 101.11(13)
O2 P2 C24 99.74(12)
C21 P2 C24 107.08(13)
O2 P2 Ir1 105.86(7)
C21 P2 Ir1 116.30(10)
C24 P2 Ir1 123.05(10)
B1 O3 C27 107.8(2)
C2 C3 C4 115.1(2)
C2 C3 C7 123.0(2)
C4 C3 C7 121.9(2)
B1 O4 C28 107.5(2)
C3 C4 C5 125.2(3)
C3 C4 H4 117.4
C5 C4 H4 117.4
C6 C5 C4 115.2(2)
C6 C5 C11 122.9(2)
C4 C5 C11 121.9(2)
C1 C6 C5 123.4(2)
C1 C6 O2 116.8(2)
C5 C6 O2 119.7(2)
C10 C7 C9 109.8(2)
C10 C7 C8 107.2(2)
C9 C7 C8 107.9(2)
C10 C7 C3 111.3(2)
C9 C7 C3 108.7(2)
C8 C7 C3 112.0(2)
C7 C8 H8A 109.5
C7 C8 H8B 109.5
H8A C8 H8B 109.5
C7 C8 H8C 109.5
H8A C8 H8C 109.5
H8B C8 H8C 109.5
C28 C32 H32A 109.5
C28 C32 H32B 109.5
H32A C32 H32B 109.5
C28 C32 H32C 109.5
H32A C32 H32C 109.5
H32B C32 H32C 109.5
C28 C31 H31A 109.5
C28 C31 H31B 109.5
H31A C31 H31B 109.5
C28 C31 H31C 109.5
H31A C31 H31C 109.5
H31B C31 H31C 109.5
C7 C9 H9A 109.5
C7 C9 H9B 109.5
H9A C9 H9B 109.5
C7 C9 H9C 109.5
H9A C9 H9C 109.5
H9B C9 H9C 109.5
C7 C10 H10A 109.5
C7 C10 H10B 109.5
H10A C10 H10B 109.5
C7 C10 H10C 109.5
H10A C10 H10C 109.5
H10B C10 H10C 109.5
C13 C11 C12 108.7(3)
C13 C11 C5 109.4(2)
C12 C11 C5 111.5(2)
C13 C11 C14 110.0(3)
C12 C11 C14 107.0(3)
C5 C11 C14 110.2(2)
C11 C12 H12A 109.5
C11 C12 H12B 109.5
H12A C12 H12B 109.5
C11 C12 H12C 109.5
H12A C12 H12C 109.5
H12B C12 H12C 109.5
C11 C14 H14A 109.5
C11 C14 H14B 109.5
H14A C14 H14B 109.5
C11 C14 H14C 109.5
H14A C14 H14C 109.5
H14B C14 H14C 109.5
C11 C13 H13A 109.5
C11 C13 H13B 109.5
H13A C13 H13B 109.5
C11 C13 H13C 109.5
H13A C13 H13C 109.5
H13B C13 H13C 109.5
O4 C28 C31 108.7(3)
O4 C28 C32 107.3(3)
C31 C28 C32 110.0(3)
O4 C28 C27 101.6(2)
C31 C28 C27 115.0(3)
C32 C28 C27 113.6(3)
C17 C15 C16 111.6(2)
C17 C15 P1 112.4(2)
C16 C15 P1 108.9(2)
C17 C15 H15 107.9
C16 C15 H15 107.9
P1 C15 H15 107.9
O3 C27 C30 107.1(3)
O3 C27 C29 108.8(3)
C30 C27 C29 110.3(3)
O3 C27 C28 101.6(2)
C30 C27 C28 113.0(3)
C29 C27 C28 115.2(3)
C15 C16 H16A 109.5
C15 C16 H16B 109.5
H16A C16 H16B 109.5
C15 C16 H16C 109.5
H16A C16 H16C 109.5
H16B C16 H16C 109.5
C27 C30 H30A 109.5
C27 C30 H30B 109.5
H30A C30 H30B 109.5
C27 C30 H30C 109.5
H30A C30 H30C 109.5
H30B C30 H30C 109.5
C15 C17 H17A 109.5
C15 C17 H17B 109.5
H17A C17 H17B 109.5
C15 C17 H17C 109.5
H17A C17 H17C 109.5
H17B C17 H17C 109.5
C27 C29 H29A 109.5
C27 C29 H29B 109.5
H29A C29 H29B 109.5
C27 C29 H29C 109.5
H29A C29 H29C 109.5
H29B C29 H29C 109.5
C19 C18 C20 111.5(2)
C19 C18 P1 109.47(19)
C20 C18 P1 109.0(2)
C19 C18 H18 109.0
C20 C18 H18 109.0
P1 C18 H18 109.0
C18 C19 H19A 109.5
C18 C19 H19B 109.5
H19A C19 H19B 109.5
C18 C19 H19C 109.5
H19A C19 H19C 109.5
H19B C19 H19C 109.5
C18 C20 H20A 109.5
C18 C20 H20B 109.5
H20A C20 H20B 109.5
C18 C20 H20C 109.5
H20A C20 H20C 109.5
H20B C20 H20C 109.5
C25 C24 C26 110.7(3)
C25 C24 P2 114.1(2)
C26 C24 P2 109.30(19)
C25 C24 H24 107.5
C26 C24 H24 107.5
P2 C24 H24 107.5
C22 C21 C23 111.1(3)
C22 C21 P2 110.4(2)
C23 C21 P2 108.8(2)
C22 C21 H21 108.8
C23 C21 H21 108.8
P2 C21 H21 108.8
C24 C26 H26A 109.5
C24 C26 H26B 109.5
H26A C26 H26B 109.5
C24 C26 H26C 109.5
H26A C26 H26C 109.5
H26B C26 H26C 109.5
C21 C22 H22A 109.5
C21 C22 H22B 109.5
H22A C22 H22B 109.5
C21 C22 H22C 109.5
H22A C22 H22C 109.5
H22B C22 H22C 109.5
C24 C25 H25A 109.5
C24 C25 H25B 109.5
H25A C25 H25B 109.5
C24 C25 H25C 109.5
H25A C25 H25C 109.5
H25B C25 H25C 109.5
C21 C23 H23A 109.5
C21 C23 H23B 109.5
H23A C23 H23B 109.5
C21 C23 H23C 109.5
H23A C23 H23C 109.5
H23B C23 H23C 109.5

loop_
_geom_bond_atom_site_label_1
_geom_bond_atom_site_label_2
_geom_bond_distance
Ir1 C1 2.046(3)
Ir1 B1 2.069(3)
Ir1 P1 2.2486(8)
Ir1 P2 2.2497(9)
Ir1 H1 1.56(3)
P1 O1 1.6570(19)
P1 C18 1.823(3)
P1 C15 1.833(3)
O1 C2 1.394(3)
B1 O3 1.390(4)
B1 O4 1.394(4)
B1 H1 1.42(3)
C1 C6 1.390(4)
C1 C2 1.398(4)
C2 C3 1.388(4)
O2 C6 1.400(3)
O2 P2 1.661(2)
P2 C21 1.819(3)
P2 C24 1.823(3)
O3 C27 1.447(4)
C3 C4 1.396(4)
C3 C7 1.539(4)
O4 C28 1.447(3)
C4 C5 1.400(4)
C4 H4 0.9500
C5 C6 1.391(4)
C5 C11 1.540(4)
C7 C10 1.533(4)
C7 C9 1.535(4)
C7 C8 1.537(4)
C8 H8A 0.9800
C8 H8B 0.9800
C8 H8C 0.9800
C32 C28 1.519(5)
C32 H32A 0.9800
C32 H32B 0.9800
C32 H32C 0.9800
C31 C28 1.518(4)
C31 H31A 0.9800
C31 H31B 0.9800
C31 H31C 0.9800
C9 H9A 0.9800
C9 H9B 0.9800
C9 H9C 0.9800
C10 H10A 0.9800
C10 H10B 0.9800
C10 H10C 0.9800
C11 C13 1.523(4)
C11 C12 1.529(4)
C11 C14 1.543(4)
C12 H12A 0.9800
C12 H12B 0.9800
C12 H12C 0.9800
C14 H14A 0.9800
C14 H14B 0.9800
C14 H14C 0.9800
C13 H13A 0.9800
C13 H13B 0.9800
C13 H13C 0.9800
C28 C27 1.551(5)
C15 C17 1.523(4)
C15 C16 1.529(4)
C15 H15 1.0000
C27 C30 1.517(5)
C27 C29 1.521(4)
C16 H16A 0.9800
C16 H16B 0.9800
C16 H16C 0.9800
C30 H30A 0.9800
C30 H30B 0.9800
C30 H30C 0.9800
C17 H17A 0.9800
C17 H17B 0.9800
C17 H17C 0.9800
C29 H29A 0.9800
C29 H29B 0.9800
C29 H29C 0.9800
C18 C19 1.527(4)
C18 C20 1.528(4)
C18 H18 1.0000
C19 H19A 0.9800
C19 H19B 0.9800
C19 H19C 0.9800
C20 H20A 0.9800
C20 H20B 0.9800
C20 H20C 0.9800
C24 C25 1.523(4)
C24 C26 1.531(4)
C24 H24 1.0000
C21 C22 1.522(4)
C21 C23 1.533(4)
C21 H21 1.0000
C26 H26A 0.9800
C26 H26B 0.9800
C26 H26C 0.9800
C22 H22A 0.9800
C22 H22B 0.9800
C22 H22C 0.9800
C25 H25A 0.9800
C25 H25B 0.9800
C25 H25C 0.9800
C23 H23A 0.9800
C23 H23B 0.9800
C23 H23C 0.9800

loop_
_geom_torsion_atom_site_label_1
_geom_torsion_atom_site_label_2
_geom_torsion_atom_site_label_3
_geom_torsion_atom_site_label_4
_geom_torsion
C18 P1 O1 C2 132.10(19)
C15 P1 O1 C2 -118.70(19)
Ir1 P1 O1 C2 7.78(19)
P1 O1 C2 C3 -179.00(19)
P1 O1 C2 C1 0.2(3)
C6 C1 C2 C3 -1.9(4)
Ir1 C1 C2 C3 169.2(2)
C6 C1 C2 O1 178.9(2)
Ir1 C1 C2 O1 -9.9(3)
C6 O2 P2 C21 -111.75(19)
C6 O2 P2 C24 138.53(18)
C6 O2 P2 Ir1 9.93(18)
O4 B1 O3 C27 -10.4(3)
Ir1 B1 O3 C27 178.5(2)
O1 C2 C3 C4 -175.5(2)
C1 C2 C3 C4 5.3(4)
O1 C2 C3 C7 3.5(4)
C1 C2 C3 C7 -175.6(2)
O3 B1 O4 C28 -12.5(3)
Ir1 B1 O4 C28 158.9(2)
C2 C3 C4 C5 -3.2(4)
C7 C3 C4 C5 177.7(2)
C3 C4 C5 C6 -2.1(4)
C3 C4 C5 C11 179.5(3)
C2 C1 C6 C5 -4.1(4)
Ir1 C1 C6 C5 -175.2(2)
C2 C1 C6 O2 175.1(2)
Ir1 C1 C6 O2 4.1(3)
C4 C5 C6 C1 5.9(4)
C11 C5 C6 C1 -175.7(3)
C4 C5 C6 O2 -173.3(2)
C11 C5 C6 O2 5.1(4)
P2 O2 C6 C1 -9.6(3)
P2 O2 C6 C5 169.7(2)
C2 C3 C7 C10 50.8(3)
C4 C3 C7 C10 -130.2(3)
C2 C3 C7 C9 -70.1(3)
C4 C3 C7 C9 108.9(3)
C2 C3 C7 C8 170.8(3)
C4 C3 C7 C8 -10.3(4)
C6 C5 C11 C13 -66.6(3)
C4 C5 C11 C13 111.6(3)
C6 C5 C11 C12 173.1(3)
C4 C5 C11 C12 -8.7(4)
C6 C5 C11 C14 54.4(4)
C4 C5 C11 C14 -127.4(3)
B1 O4 C28 C31 149.8(3)
B1 O4 C28 C32 -91.3(3)
B1 O4 C28 C27 28.1(3)
O1 P1 C15 C17 -55.4(2)
C18 P1 C15 C17 48.9(2)
Ir1 P1 C15 C17 -170.30(16)
O1 P1 C15 C16 68.8(2)
C18 P1 C15 C16 173.0(2)
Ir1 P1 C15 C16 -46.2(2)
B1 O3 C27 C30 -91.9(3)
B1 O3 C27 C29 148.9(3)
B1 O3 C27 C28 26.9(3)
O4 C28 C27 O3 -33.0(3)
C31 C28 C27 O3 -150.2(3)
C32 C28 C27 O3 81.8(3)
O4 C28 C27 C30 81.5(3)
C31 C28 C27 C30 -35.7(4)
C32 C28 C27 C30 -163.7(3)
O4 C28 C27 C29 -150.5(3)
C31 C28 C27 C29 92.3(4)
C32 C28 C27 C29 -35.6(4)
O1 P1 C18 C19 -66.9(2)
C15 P1 C18 C19 -170.6(2)
Ir1 P1 C18 C19 47.5(2)
O1 P1 C18 C20 170.95(18)
C15 P1 C18 C20 67.3(2)
Ir1 P1 C18 C20 -74.6(2)
O2 P2 C24 C25 58.7(2)
C21 P2 C24 C25 -46.2(3)
Ir1 P2 C24 C25 175.00(18)
O2 P2 C24 C26 -65.8(2)
C21 P2 C24 C26 -170.7(2)
Ir1 P2 C24 C26 50.4(2)
O2 P2 C21 C22 -169.0(2)
C24 P2 C21 C22 -65.1(2)
Ir1 P2 C21 C22 76.9(2)
O2 P2 C21 C23 68.8(2)
C24 P2 C21 C23 172.7(2)
Ir1 P2 C21 C23 -45.3(3)
